data_7003863
loop_
_publ_author_name
'Herrmann, Heike'
'Wadepohl, Hubert'
'Gade, Lutz H.'

_publ_section_title
;
 En route to zirconium hydrazides(2&#x2212;)
;
_journal_issue 16
_journal_name_full 'Dalton Transactions'
_journal_page_first 2111
_journal_page_last 2119
_journal_paper_doi 10.1039/b800682b
_journal_year 2008
_chemical_formula_sum 'C23 H48 Cl N5 Si2 Zr'
_chemical_formula_weight 577.51
_space_group_IT_number 14
_symmetry_cell_setting monoclinic
_symmetry_Int_Tables_number 14
_symmetry_space_group_name_Hall '-P 2ybc'
_symmetry_space_group_name_H-M 'P 1 21/c 1'
_atom_sites_solution_hydrogens geom
_atom_sites_solution_primary direct
_atom_sites_solution_secondary difmap
_audit_block_code ga_hh7
_audit_creation_method SHELXL-97
_cell_angle_alpha 90.00
_cell_angle_beta 93.439(6)
_cell_angle_gamma 90.00
_cell_formula_units_Z 4
_cell_length_a 9.583(3)
_cell_length_b 15.613(4)
_cell_length_c 20.578(6)
_cell_measurement_temperature 100(2)
_cell_volume 3073.3(15)
_computing_cell_refinement 'SAINT (Bruker AXS, 1997-2006)'
_computing_data_collection 'SMART (Bruker AXS, 1997-2003)'
_computing_data_reduction 'SAINT (Bruker AXS, 1997-2006)'
_computing_molecular_graphics 'PLATON (Spek, 1980-2005)'
_computing_publication_material 'SHELXL-97 (Sheldrick, 1997)'
_computing_structure_refinement 'SHELXL-97 (Sheldrick, 1997)'
_computing_structure_solution 'DIRDIF (Beurskens, 1999-2007)'
_diffrn_ambient_temperature 100(2)
_diffrn_measured_fraction_theta_full 0.966
_diffrn_measured_fraction_theta_max 0.966
_diffrn_measurement_device_type 'CCD area detector (Bruker AXS Smart 1000)'
_diffrn_measurement_method '\f- and \w-scans'
_diffrn_radiation_monochromator graphite
_diffrn_radiation_probe x-ray
_diffrn_radiation_type MoK\a
_diffrn_radiation_wavelength 0.71073
_diffrn_reflns_av_R_equivalents 0.0606
_diffrn_reflns_av_sigmaI/netI 0.0415
_diffrn_reflns_limit_h_max 14
_diffrn_reflns_limit_h_min -14
_diffrn_reflns_limit_k_max 22
_diffrn_reflns_limit_k_min 0
_diffrn_reflns_limit_l_max 30
_diffrn_reflns_limit_l_min 0
_diffrn_reflns_number 77762
_diffrn_reflns_theta_full 32.10
_diffrn_reflns_theta_max 32.10
_diffrn_reflns_theta_min 1.64
_diffrn_source 'fine-focus sealed tube'
_exptl_absorpt_coefficient_mu 0.541
_exptl_absorpt_correction_T_max 0.8923
_exptl_absorpt_correction_T_min 0.8760
_exptl_absorpt_correction_type multi-scan
_exptl_absorpt_process_details 'SADABS (Bruker AXS, 2004-2007)'
_exptl_crystal_colour colourless
_exptl_crystal_density_diffrn 1.248
_exptl_crystal_density_method 'not measured'
_exptl_crystal_description irregular
_exptl_crystal_F_000 1224
_exptl_crystal_size_max 0.25
_exptl_crystal_size_mid 0.25
_exptl_crystal_size_min 0.20
_refine_diff_density_max 0.622
_refine_diff_density_min -0.548
_refine_diff_density_rms 0.091
_refine_ls_abs_structure_details 'Flack H D (1983), Acta Cryst. A39, 876-881'
_refine_ls_extinction_method none
_refine_ls_goodness_of_fit_ref 1.070
_refine_ls_hydrogen_treatment mixed
_refine_ls_matrix_type full
_refine_ls_number_parameters 306
_refine_ls_number_reflns 10414
_refine_ls_number_restraints 0
_refine_ls_restrained_S_all 1.070
_refine_ls_R_factor_all 0.0598
_refine_ls_R_factor_gt 0.0379
_refine_ls_shift/su_max 0.000
_refine_ls_shift/su_mean 0.000
_refine_ls_structure_factor_coef Fsqd
_refine_ls_weighting_details 'calc w=1/[\s^2^(Fo^2^)+(0.0446P)^2^+1.1419P] where P=(Fo^2^+2Fc^2^)/3'
_refine_ls_weighting_scheme calc
_refine_ls_wR_factor_gt 0.0877
_refine_ls_wR_factor_ref 0.0956
_reflns_number_gt 7730
_reflns_number_total 10414
_reflns_threshold_expression >2sigma(I)
_cod_data_source_file b800682b.txt
_cod_data_source_block complex_2a
_cod_original_cell_volume 3073.5(14)
_cod_original_sg_symbol_H-M 'P 21/c'
_cod_database_code 7003863
_audit_block_refno 316

loop_
_symmetry_equiv_pos_as_xyz
'x, y, z'
'-x, y+1/2, -z+1/2'
'-x, -y, -z'
'x, -y-1/2, z-1/2'

loop_
_atom_site_label
_atom_site_type_symbol
_atom_site_fract_x
_atom_site_fract_y
_atom_site_fract_z
_atom_site_U_iso_or_equiv
_atom_site_adp_type
_atom_site_occupancy
_atom_site_symmetry_multiplicity
_atom_site_calc_flag
_atom_site_refinement_flags
_atom_site_disorder_assembly
_atom_site_disorder_group
C1 C 0.31678(19) 0.26159(12) 0.13441(10) 0.0231(4) Uani 1 1 d . . .
H1A H 0.3703 0.2668 0.0949 0.028 Uiso 1 1 calc R . .
H1B H 0.3815 0.2757 0.1722 0.028 Uiso 1 1 calc R . .
C2 C 0.19771(19) 0.33136(11) 0.13021(10) 0.0226(4) Uani 1 1 d . . .
C3 C 0.1196(2) 0.33637(12) 0.06097(10) 0.0260(4) Uani 1 1 d . . .
H3A H 0.0694 0.3918 0.0577 0.031 Uiso 1 1 calc R . .
H3B H 0.1910 0.3371 0.0281 0.031 Uiso 1 1 calc R . .
C4 C 0.2748(2) 0.41703(13) 0.13875(13) 0.0355(5) Uani 1 1 d . . .
H4A H 0.2069 0.4640 0.1369 0.053 Uiso 1 1 calc R . .
H4B H 0.3391 0.4241 0.1038 0.053 Uiso 1 1 calc R . .
H4C H 0.3279 0.4178 0.1810 0.053 Uiso 1 1 calc R . .
C5 C 0.09512(19) 0.31735(12) 0.18169(10) 0.0217(4) Uani 1 1 d . . .
C6 C 0.0720(2) 0.37550(14) 0.23146(11) 0.0317(5) Uani 1 1 d . . .
H6 H 0.1242 0.4272 0.2346 0.038 Uiso 1 1 calc R . .
C7 C -0.0260(2) 0.35838(15) 0.27610(11) 0.0351(5) Uani 1 1 d . . .
H7 H -0.0412 0.3978 0.3101 0.042 Uiso 1 1 calc R . .
C8 C -0.1017(2) 0.28325(14) 0.27074(10) 0.0299(4) Uani 1 1 d . . .
H8 H -0.1715 0.2706 0.3002 0.036 Uiso 1 1 calc R . .
C9 C -0.07337(19) 0.22675(12) 0.22123(9) 0.0220(4) Uani 1 1 d . . .
H9 H -0.1240 0.1744 0.2180 0.026 Uiso 1 1 calc R . .
C10 C 0.5666(2) 0.11805(15) 0.17351(12) 0.0330(5) Uani 1 1 d . . .
H10A H 0.5795 0.1131 0.1268 0.050 Uiso 1 1 calc R . .
H10B H 0.6221 0.0740 0.1971 0.050 Uiso 1 1 calc R . .
H10C H 0.5972 0.1749 0.1888 0.050 Uiso 1 1 calc R . .
C11 C 0.3252(3) -0.00861(14) 0.16638(15) 0.0440(6) Uani 1 1 d . . .
H11A H 0.2231 -0.0122 0.1613 0.066 Uiso 1 1 calc R . .
H11B H 0.3598 -0.0479 0.2008 0.066 Uiso 1 1 calc R . .
H11C H 0.3651 -0.0245 0.1253 0.066 Uiso 1 1 calc R . .
C12 C 0.3573(3) 0.11878(19) 0.27859(12) 0.0437(7) Uani 1 1 d . . .
C13 C 0.2091(3) 0.0925(3) 0.29515(16) 0.1000(18) Uani 1 1 d . . .
H13A H 0.1950 0.1069 0.3406 0.150 Uiso 1 1 calc R . .
H13B H 0.1974 0.0306 0.2887 0.150 Uiso 1 1 calc R . .
H13C H 0.1404 0.1231 0.2667 0.150 Uiso 1 1 calc R . .
C14 C 0.3878(5) 0.2110(2) 0.29950(15) 0.0930(16) Uani 1 1 d . . .
H14A H 0.3144 0.2487 0.2805 0.139 Uiso 1 1 calc R . .
H14B H 0.4785 0.2286 0.2843 0.139 Uiso 1 1 calc R . .
H14C H 0.3902 0.2149 0.3471 0.139 Uiso 1 1 calc R . .
C15 C 0.4599(3) 0.05976(17) 0.31758(12) 0.0399(6) Uani 1 1 d . . .
H15A H 0.5560 0.0769 0.3102 0.060 Uiso 1 1 calc R . .
H15B H 0.4450 0.0004 0.3033 0.060 Uiso 1 1 calc R . .
H15C H 0.4440 0.0644 0.3641 0.060 Uiso 1 1 calc R . .
C16 C -0.0798(2) 0.34996(13) -0.08136(10) 0.0300(4) Uani 1 1 d . . .
H16A H -0.0326 0.4038 -0.0691 0.045 Uiso 1 1 calc R . .
H16B H -0.1646 0.3623 -0.1088 0.045 Uiso 1 1 calc R . .
H16C H -0.0170 0.3140 -0.1055 0.045 Uiso 1 1 calc R . .
C17 C -0.2145(2) 0.18748(14) -0.02768(12) 0.0348(5) Uani 1 1 d . . .
H17A H -0.1465 0.1490 -0.0461 0.052 Uiso 1 1 calc R . .
H17B H -0.2926 0.1973 -0.0598 0.052 Uiso 1 1 calc R . .
H17C H -0.2497 0.1614 0.0115 0.052 Uiso 1 1 calc R . .
C18 C -0.2606(2) 0.36341(13) 0.03438(10) 0.0243(4) Uani 1 1 d . . .
C19 C -0.2920(3) 0.3298(2) 0.10120(13) 0.0508(8) Uani 1 1 d . . .
H19A H -0.3665 0.3642 0.1188 0.076 Uiso 1 1 calc R . .
H19B H -0.2076 0.3336 0.1304 0.076 Uiso 1 1 calc R . .
H19C H -0.3221 0.2699 0.0975 0.076 Uiso 1 1 calc R . .
C20 C -0.2087(3) 0.45539(17) 0.04234(18) 0.0634(10) Uani 1 1 d . . .
H20A H -0.2833 0.4911 0.0585 0.095 Uiso 1 1 calc R . .
H20B H -0.1823 0.4773 0.0002 0.095 Uiso 1 1 calc R . .
H20C H -0.1273 0.4568 0.0735 0.095 Uiso 1 1 calc R . .
C21 C -0.3949(3) 0.3665(2) -0.00852(15) 0.0629(9) Uani 1 1 d . . .
H21A H -0.4328 0.3085 -0.0140 0.094 Uiso 1 1 calc R . .
H21B H -0.3755 0.3902 -0.0512 0.094 Uiso 1 1 calc R . .
H21C H -0.4631 0.4029 0.0119 0.094 Uiso 1 1 calc R . .
C22 C 0.3630(2) 0.09718(17) -0.00045(12) 0.0375(5) Uani 1 1 d . . .
H22A H 0.3844 0.0711 0.0423 0.056 Uiso 1 1 calc R . .
H22B H 0.4282 0.1444 -0.0069 0.056 Uiso 1 1 calc R . .
H22C H 0.3724 0.0540 -0.0345 0.056 Uiso 1 1 calc R . .
C23 C 0.1855(3) 0.16796(14) -0.06810(11) 0.0338(5) Uani 1 1 d . . .
H23A H 0.2018 0.1256 -0.1020 0.051 Uiso 1 1 calc R . .
H23B H 0.2449 0.2181 -0.0740 0.051 Uiso 1 1 calc R . .
H23C H 0.0871 0.1854 -0.0713 0.051 Uiso 1 1 calc R . .
Cl1 Cl -0.08122(5) 0.05340(3) 0.12982(2) 0.02137(9) Uani 1 1 d . . .
H1 H 0.110(3) 0.0273(18) -0.0101(13) 0.037(7) Uiso 1 1 d . . .
N1 N 0.27473(15) 0.17168(9) 0.14056(8) 0.0183(3) Uani 1 1 d . . .
N2 N 0.01884(16) 0.26811(9) 0.04306(8) 0.0186(3) Uani 1 1 d . . .
N3 N 0.02230(15) 0.24253(9) 0.17763(7) 0.0176(3) Uani 1 1 d . . .
N4 N 0.12027(17) 0.06773(10) 0.01482(8) 0.0224(3) Uani 1 1 d . . .
N5 N 0.21956(17) 0.13013(11) -0.00383(8) 0.0231(3) Uani 1 1 d . . .
Si1 Si 0.37789(5) 0.10323(3) 0.18853(3) 0.02049(11) Uani 1 1 d . . .
Si2 Si -0.12825(5) 0.29203(3) -0.00587(3) 0.01991(10) Uani 1 1 d . . .
Zr1 Zr 0.089081(16) 0.155093(10) 0.086443(8) 0.01447(5) Uani 1 1 d . . .

loop_
_atom_site_aniso_label
_atom_site_aniso_U_11
_atom_site_aniso_U_22
_atom_site_aniso_U_33
_atom_site_aniso_U_23
_atom_site_aniso_U_13
_atom_site_aniso_U_12
C1 0.0145(8) 0.0200(8) 0.0345(10) 0.0023(7) -0.0006(7) -0.0033(6)
C2 0.0185(8) 0.0152(8) 0.0331(10) 0.0019(7) -0.0073(7) -0.0038(6)
C3 0.0239(9) 0.0196(8) 0.0335(11) 0.0094(7) -0.0074(8) -0.0080(7)
C4 0.0297(11) 0.0182(9) 0.0566(15) 0.0027(9) -0.0136(10) -0.0089(8)
C5 0.0198(8) 0.0159(7) 0.0281(10) -0.0034(7) -0.0093(7) 0.0036(6)
C6 0.0319(11) 0.0226(9) 0.0389(12) -0.0110(8) -0.0130(9) 0.0067(8)
C7 0.0371(12) 0.0363(12) 0.0306(11) -0.0150(9) -0.0088(9) 0.0170(9)
C8 0.0308(10) 0.0383(11) 0.0203(9) -0.0044(8) -0.0004(8) 0.0140(9)
C9 0.0208(8) 0.0247(9) 0.0203(8) -0.0002(7) -0.0005(7) 0.0070(7)
C10 0.0150(8) 0.0378(12) 0.0464(13) 0.0104(10) 0.0043(8) 0.0035(8)
C11 0.0363(13) 0.0237(10) 0.0702(18) 0.0123(11) -0.0130(12) -0.0050(9)
C12 0.0387(13) 0.0644(17) 0.0287(11) 0.0139(11) 0.0073(10) 0.0333(12)
C13 0.0402(16) 0.212(5) 0.0508(18) 0.075(3) 0.0257(14) 0.062(2)
C14 0.178(4) 0.069(2) 0.0308(15) -0.0091(14) -0.007(2) 0.075(3)
C15 0.0333(12) 0.0513(15) 0.0344(12) 0.0116(11) -0.0046(9) 0.0150(11)
C16 0.0420(12) 0.0279(10) 0.0196(9) 0.0044(8) -0.0017(8) 0.0017(9)
C17 0.0317(11) 0.0239(10) 0.0468(13) 0.0014(9) -0.0135(10) -0.0060(8)
C18 0.0206(9) 0.0244(9) 0.0277(10) 0.0070(7) -0.0005(7) 0.0008(7)
C19 0.0426(14) 0.0671(18) 0.0447(14) 0.0314(13) 0.0212(12) 0.0288(13)
C20 0.066(2) 0.0316(13) 0.098(3) -0.0190(15) 0.0466(19) -0.0066(13)
C21 0.0383(15) 0.095(2) 0.0531(18) -0.0123(17) -0.0167(13) 0.0342(16)
C22 0.0230(10) 0.0515(14) 0.0391(13) -0.0101(11) 0.0119(9) 0.0007(9)
C23 0.0481(13) 0.0292(11) 0.0254(10) 0.0032(8) 0.0137(9) -0.0017(9)
Cl1 0.0207(2) 0.01809(19) 0.0261(2) -0.00141(16) 0.00752(16) -0.00584(15)
N1 0.0140(6) 0.0161(7) 0.0248(8) 0.0026(6) 0.0006(6) -0.0009(5)
N2 0.0178(7) 0.0151(6) 0.0226(7) 0.0020(5) -0.0009(6) -0.0031(5)
N3 0.0156(6) 0.0167(6) 0.0199(7) -0.0008(5) -0.0032(5) 0.0025(5)
N4 0.0250(8) 0.0180(7) 0.0249(8) -0.0037(6) 0.0086(6) -0.0057(6)
N5 0.0222(8) 0.0234(7) 0.0247(8) -0.0006(6) 0.0086(6) -0.0051(6)
Si1 0.0129(2) 0.0202(2) 0.0285(3) 0.0046(2) 0.00233(19) 0.00202(17)
Si2 0.0213(2) 0.0163(2) 0.0215(2) 0.00299(18) -0.00407(19) -0.00277(18)
Zr1 0.01315(8) 0.01229(7) 0.01809(8) 0.00028(6) 0.00190(5) -0.00132(6)

loop_
_atom_type_symbol
_atom_type_description
_atom_type_scat_dispersion_real
_atom_type_scat_dispersion_imag
_atom_type_scat_source
C C 0.0033 0.0016 'International Tables Vol C Tables 4.2.6.8 and 6.1.1.4'
H H 0.0000 0.0000 'International Tables Vol C Tables 4.2.6.8 and 6.1.1.4'
Cl Cl 0.1484 0.1585 'International Tables Vol C Tables 4.2.6.8 and 6.1.1.4'
N N 0.0061 0.0033 'International Tables Vol C Tables 4.2.6.8 and 6.1.1.4'
Si Si 0.0817 0.0704 'International Tables Vol C Tables 4.2.6.8 and 6.1.1.4'
Zr Zr -2.9673 0.5597 'International Tables Vol C Tables 4.2.6.8 and 6.1.1.4'

loop_
_geom_angle_atom_site_label_1
_geom_angle_atom_site_label_2
_geom_angle_atom_site_label_3
_geom_angle
_geom_angle_site_symmetry_1
_geom_angle_site_symmetry_3
_geom_angle_publ_flag
N1 C1 C2 117.65(14) . . ?
N1 C1 H1A 107.9 . . ?
C2 C1 H1A 107.9 . . ?
N1 C1 H1B 107.9 . . ?
C2 C1 H1B 107.9 . . ?
H1A C1 H1B 107.2 . . ?
C5 C2 C4 112.16(18) . . ?
C5 C2 C3 110.48(15) . . ?
C4 C2 C3 105.13(16) . . ?
C5 C2 C1 111.25(15) . . ?
C4 C2 C1 104.72(15) . . ?
C3 C2 C1 112.85(17) . . ?
N2 C3 C2 117.48(15) . . ?
N2 C3 H3A 107.9 . . ?
C2 C3 H3A 107.9 . . ?
N2 C3 H3B 107.9 . . ?
C2 C3 H3B 107.9 . . ?
H3A C3 H3B 107.2 . . ?
C2 C4 H4A 109.5 . . ?
C2 C4 H4B 109.5 . . ?
H4A C4 H4B 109.5 . . ?
C2 C4 H4C 109.5 . . ?
H4A C4 H4C 109.5 . . ?
H4B C4 H4C 109.5 . . ?
N3 C5 C6 120.00(19) . . ?
N3 C5 C2 115.86(16) . . ?
C6 C5 C2 124.14(18) . . ?
C7 C6 C5 120.5(2) . . ?
C7 C6 H6 119.8 . . ?
C5 C6 H6 119.8 . . ?
C6 C7 C8 119.17(19) . . ?
C6 C7 H7 120.4 . . ?
C8 C7 H7 120.4 . . ?
C7 C8 C9 118.3(2) . . ?
C7 C8 H8 120.8 . . ?
C9 C8 H8 120.8 . . ?
N3 C9 C8 123.05(19) . . ?
N3 C9 H9 118.5 . . ?
C8 C9 H9 118.5 . . ?
Si1 C10 H10A 109.5 . . ?
Si1 C10 H10B 109.5 . . ?
H10A C10 H10B 109.5 . . ?
Si1 C10 H10C 109.5 . . ?
H10A C10 H10C 109.5 . . ?
H10B C10 H10C 109.5 . . ?
Si1 C11 H11A 109.5 . . ?
Si1 C11 H11B 109.5 . . ?
H11A C11 H11B 109.5 . . ?
Si1 C11 H11C 109.5 . . ?
H11A C11 H11C 109.5 . . ?
H11B C11 H11C 109.5 . . ?
C14 C12 C13 110.7(3) . . ?
C14 C12 C15 108.2(2) . . ?
C13 C12 C15 107.1(2) . . ?
C14 C12 Si1 111.6(2) . . ?
C13 C12 Si1 109.6(2) . . ?
C15 C12 Si1 109.46(16) . . ?
C12 C13 H13A 109.5 . . ?
C12 C13 H13B 109.5 . . ?
H13A C13 H13B 109.5 . . ?
C12 C13 H13C 109.5 . . ?
H13A C13 H13C 109.5 . . ?
H13B C13 H13C 109.5 . . ?
C12 C14 H14A 109.5 . . ?
C12 C14 H14B 109.5 . . ?
H14A C14 H14B 109.5 . . ?
C12 C14 H14C 109.5 . . ?
H14A C14 H14C 109.5 . . ?
H14B C14 H14C 109.5 . . ?
C12 C15 H15A 109.5 . . ?
C12 C15 H15B 109.5 . . ?
H15A C15 H15B 109.5 . . ?
C12 C15 H15C 109.5 . . ?
H15A C15 H15C 109.5 . . ?
H15B C15 H15C 109.5 . . ?
Si2 C16 H16A 109.5 . . ?
Si2 C16 H16B 109.5 . . ?
H16A C16 H16B 109.5 . . ?
Si2 C16 H16C 109.5 . . ?
H16A C16 H16C 109.5 . . ?
H16B C16 H16C 109.5 . . ?
Si2 C17 H17A 109.5 . . ?
Si2 C17 H17B 109.5 . . ?
H17A C17 H17B 109.5 . . ?
Si2 C17 H17C 109.5 . . ?
H17A C17 H17C 109.5 . . ?
H17B C17 H17C 109.5 . . ?
C21 C18 C19 109.3(2) . . ?
C21 C18 C20 107.0(2) . . ?
C19 C18 C20 108.0(2) . . ?
C21 C18 Si2 109.14(17) . . ?
C19 C18 Si2 111.31(15) . . ?
C20 C18 Si2 112.01(15) . . ?
C18 C19 H19A 109.5 . . ?
C18 C19 H19B 109.5 . . ?
H19A C19 H19B 109.5 . . ?
C18 C19 H19C 109.5 . . ?
H19A C19 H19C 109.5 . . ?
H19B C19 H19C 109.5 . . ?
C18 C20 H20A 109.5 . . ?
C18 C20 H20B 109.5 . . ?
H20A C20 H20B 109.5 . . ?
C18 C20 H20C 109.5 . . ?
H20A C20 H20C 109.5 . . ?
H20B C20 H20C 109.5 . . ?
C18 C21 H21A 109.5 . . ?
C18 C21 H21B 109.5 . . ?
H21A C21 H21B 109.5 . . ?
C18 C21 H21C 109.5 . . ?
H21A C21 H21C 109.5 . . ?
H21B C21 H21C 109.5 . . ?
N5 C22 H22A 109.5 . . ?
N5 C22 H22B 109.5 . . ?
H22A C22 H22B 109.5 . . ?
N5 C22 H22C 109.5 . . ?
H22A C22 H22C 109.5 . . ?
H22B C22 H22C 109.5 . . ?
N5 C23 H23A 109.5 . . ?
N5 C23 H23B 109.5 . . ?
H23A C23 H23B 109.5 . . ?
N5 C23 H23C 109.5 . . ?
H23A C23 H23C 109.5 . . ?
H23B C23 H23C 109.5 . . ?
C1 N1 Si1 119.39(12) . . ?
C1 N1 Zr1 107.85(11) . . ?
Si1 N1 Zr1 132.75(8) . . ?
C3 N2 Si2 119.41(12) . . ?
C3 N2 Zr1 108.54(11) . . ?
Si2 N2 Zr1 132.04(8) . . ?
C9 N3 C5 118.98(16) . . ?
C9 N3 Zr1 129.25(12) . . ?
C5 N3 Zr1 111.77(12) . . ?
N5 N4 Zr1 82.37(10) . . ?
N5 N4 H1 114.8(18) . . ?
Zr1 N4 H1 162.1(18) . . ?
N4 N5 C22 112.66(17) . . ?
N4 N5 C23 113.62(16) . . ?
C22 N5 C23 109.95(17) . . ?
N4 N5 Zr1 60.22(9) . . ?
C22 N5 Zr1 124.52(14) . . ?
C23 N5 Zr1 123.35(13) . . ?
N1 Si1 C11 107.60(10) . . ?
N1 Si1 C10 110.85(9) . . ?
C11 Si1 C10 109.02(12) . . ?
N1 Si1 C12 113.03(9) . . ?
C11 Si1 C12 108.47(14) . . ?
C10 Si1 C12 107.79(12) . . ?
N2 Si2 C17 106.57(9) . . ?
N2 Si2 C16 110.69(9) . . ?
C17 Si2 C16 110.41(11) . . ?
N2 Si2 C18 114.42(9) . . ?
C17 Si2 C18 108.47(10) . . ?
C16 Si2 C18 106.28(9) . . ?
N4 Zr1 N1 108.37(7) . . ?
N4 Zr1 N2 108.39(7) . . ?
N1 Zr1 N2 111.97(6) . . ?
N4 Zr1 N5 37.41(6) . . ?
N1 Zr1 N5 87.98(6) . . ?
N2 Zr1 N5 88.56(6) . . ?
N4 Zr1 N3 170.38(6) . . ?
N1 Zr1 N3 76.78(6) . . ?
N2 Zr1 N3 76.18(6) . . ?
N5 Zr1 N3 152.20(5) . . ?
N4 Zr1 Cl1 87.72(5) . . ?
N1 Zr1 Cl1 116.86(5) . . ?
N2 Zr1 Cl1 119.76(5) . . ?
N5 Zr1 Cl1 125.10(4) . . ?
N3 Zr1 Cl1 82.68(4) . . ?

loop_
_geom_bond_atom_site_label_1
_geom_bond_atom_site_label_2
_geom_bond_distance
_geom_bond_site_symmetry_2
_geom_bond_publ_flag
C1 N1 1.468(2) . ?
C1 C2 1.576(3) . ?
C1 H1A 0.9900 . ?
C1 H1B 0.9900 . ?
C2 C5 1.504(3) . ?
C2 C4 1.533(3) . ?
C2 C3 1.571(3) . ?
C3 N2 1.470(2) . ?
C3 H3A 0.9900 . ?
C3 H3B 0.9900 . ?
C4 H4A 0.9800 . ?
C4 H4B 0.9800 . ?
C4 H4C 0.9800 . ?
C5 N3 1.361(2) . ?
C5 C6 1.396(3) . ?
C6 C7 1.379(4) . ?
C6 H6 0.9500 . ?
C7 C8 1.380(3) . ?
C7 H7 0.9500 . ?
C8 C9 1.387(3) . ?
C8 H8 0.9500 . ?
C9 N3 1.344(2) . ?
C9 H9 0.9500 . ?
C10 Si1 1.867(2) . ?
C10 H10A 0.9800 . ?
C10 H10B 0.9800 . ?
C10 H10C 0.9800 . ?
C11 Si1 1.867(2) . ?
C11 H11A 0.9800 . ?
C11 H11B 0.9800 . ?
C11 H11C 0.9800 . ?
C12 C14 1.526(5) . ?
C12 C13 1.536(4) . ?
C12 C15 1.538(3) . ?
C12 Si1 1.891(3) . ?
C13 H13A 0.9800 . ?
C13 H13B 0.9800 . ?
C13 H13C 0.9800 . ?
C14 H14A 0.9800 . ?
C14 H14B 0.9800 . ?
C14 H14C 0.9800 . ?
C15 H15A 0.9800 . ?
C15 H15B 0.9800 . ?
C15 H15C 0.9800 . ?
C16 Si2 1.880(2) . ?
C16 H16A 0.9800 . ?
C16 H16B 0.9800 . ?
C16 H16C 0.9800 . ?
C17 Si2 1.872(2) . ?
C17 H17A 0.9800 . ?
C17 H17B 0.9800 . ?
C17 H17C 0.9800 . ?
C18 C21 1.518(3) . ?
C18 C19 1.519(3) . ?
C18 C20 1.525(3) . ?
C18 Si2 1.914(2) . ?
C19 H19A 0.9800 . ?
C19 H19B 0.9800 . ?
C19 H19C 0.9800 . ?
C20 H20A 0.9800 . ?
C20 H20B 0.9800 . ?
C20 H20C 0.9800 . ?
C21 H21A 0.9800 . ?
C21 H21B 0.9800 . ?
C21 H21C 0.9800 . ?
C22 N5 1.466(3) . ?
C22 H22A 0.9800 . ?
C22 H22B 0.9800 . ?
C22 H22C 0.9800 . ?
C23 N5 1.467(3) . ?
C23 H23A 0.9800 . ?
C23 H23B 0.9800 . ?
C23 H23C 0.9800 . ?
Cl1 Zr1 2.4812(6) . ?
N1 Si1 1.7254(16) . ?
N1 Zr1 2.0579(16) . ?
N2 Si2 1.7234(16) . ?
N2 Zr1 2.0716(15) . ?
N3 Zr1 2.4369(16) . ?
N4 N5 1.430(2) . ?
N4 Zr1 2.0434(17) . ?
N4 H1 0.82(3) . ?
N5 Zr1 2.3336(17) . ?

loop_
_geom_torsion_atom_site_label_1
_geom_torsion_atom_site_label_2
_geom_torsion_atom_site_label_3
_geom_torsion_atom_site_label_4
_geom_torsion
_geom_torsion_site_symmetry_1
_geom_torsion_site_symmetry_2
_geom_torsion_site_symmetry_3
_geom_torsion_site_symmetry_4
_geom_torsion_publ_flag
N1 C1 C2 C5 47.1(2) . . . . ?
N1 C1 C2 C4 168.43(18) . . . . ?
N1 C1 C2 C3 -77.8(2) . . . . ?
C5 C2 C3 N2 -49.7(2) . . . . ?
C4 C2 C3 N2 -170.92(18) . . . . ?
C1 C2 C3 N2 75.5(2) . . . . ?
C4 C2 C5 N3 -179.89(16) . . . . ?
C3 C2 C5 N3 63.2(2) . . . . ?
C1 C2 C5 N3 -63.0(2) . . . . ?
C4 C2 C5 C6 0.2(3) . . . . ?
C3 C2 C5 C6 -116.7(2) . . . . ?
C1 C2 C5 C6 117.1(2) . . . . ?
N3 C5 C6 C7 -1.1(3) . . . . ?
C2 C5 C6 C7 178.81(18) . . . . ?
C5 C6 C7 C8 -0.4(3) . . . . ?
C6 C7 C8 C9 1.6(3) . . . . ?
C7 C8 C9 N3 -1.3(3) . . . . ?
C2 C1 N1 Si1 -143.43(15) . . . . ?
C2 C1 N1 Zr1 35.7(2) . . . . ?
C2 C3 N2 Si2 146.25(15) . . . . ?
C2 C3 N2 Zr1 -33.1(2) . . . . ?
C8 C9 N3 C5 -0.2(3) . . . . ?
C8 C9 N3 Zr1 -179.35(14) . . . . ?
C6 C5 N3 C9 1.4(3) . . . . ?
C2 C5 N3 C9 -178.53(15) . . . . ?
C6 C5 N3 Zr1 -179.32(14) . . . . ?
C2 C5 N3 Zr1 0.78(18) . . . . ?
Zr1 N4 N5 C22 117.95(15) . . . . ?
Zr1 N4 N5 C23 -116.17(15) . . . . ?
C1 N1 Si1 C11 -163.59(16) . . . . ?
Zr1 N1 Si1 C11 17.51(16) . . . . ?
C1 N1 Si1 C10 -44.47(18) . . . . ?
Zr1 N1 Si1 C10 136.63(13) . . . . ?
C1 N1 Si1 C12 76.67(18) . . . . ?
Zr1 N1 Si1 C12 -102.23(15) . . . . ?
C14 C12 Si1 N1 -56.4(2) . . . . ?
C13 C12 Si1 N1 66.6(2) . . . . ?
C15 C12 Si1 N1 -176.16(17) . . . . ?
C14 C12 Si1 C11 -175.7(2) . . . . ?
C13 C12 Si1 C11 -52.6(2) . . . . ?
C15 C12 Si1 C11 64.6(2) . . . . ?
C14 C12 Si1 C10 66.4(2) . . . . ?
C13 C12 Si1 C10 -170.5(2) . . . . ?
C15 C12 Si1 C10 -53.3(2) . . . . ?
C3 N2 Si2 C17 171.70(16) . . . . ?
Zr1 N2 Si2 C17 -9.15(15) . . . . ?
C3 N2 Si2 C16 51.61(17) . . . . ?
Zr1 N2 Si2 C16 -129.24(12) . . . . ?
C3 N2 Si2 C18 -68.43(17) . . . . ?
Zr1 N2 Si2 C18 110.72(12) . . . . ?
C21 C18 Si2 N2 -169.92(18) . . . . ?
C19 C18 Si2 N2 -49.2(2) . . . . ?
C20 C18 Si2 N2 71.8(2) . . . . ?
C21 C18 Si2 C17 -51.1(2) . . . . ?
C19 C18 Si2 C17 69.6(2) . . . . ?
C20 C18 Si2 C17 -169.4(2) . . . . ?
C21 C18 Si2 C16 67.6(2) . . . . ?
C19 C18 Si2 C16 -171.66(18) . . . . ?
C20 C18 Si2 C16 -50.6(2) . . . . ?
N5 N4 Zr1 N1 -60.30(11) . . . . ?
N5 N4 Zr1 N2 61.43(11) . . . . ?
N5 N4 Zr1 N3 178.5(3) . . . . ?
N5 N4 Zr1 Cl1 -177.89(10) . . . . ?
C1 N1 Zr1 N4 118.19(12) . . . . ?
Si1 N1 Zr1 N4 -62.82(13) . . . . ?
C1 N1 Zr1 N2 -1.32(14) . . . . ?
Si1 N1 Zr1 N2 177.68(11) . . . . ?
C1 N1 Zr1 N5 86.32(12) . . . . ?
Si1 N1 Zr1 N5 -94.69(12) . . . . ?
C1 N1 Zr1 N3 -70.26(12) . . . . ?
Si1 N1 Zr1 N3 108.74(12) . . . . ?
C1 N1 Zr1 Cl1 -144.85(11) . . . . ?
Si1 N1 Zr1 Cl1 34.15(13) . . . . ?
C3 N2 Zr1 N4 -119.45(13) . . . . ?
Si2 N2 Zr1 N4 61.33(13) . . . . ?
C3 N2 Zr1 N1 0.04(14) . . . . ?
Si2 N2 Zr1 N1 -179.18(10) . . . . ?
C3 N2 Zr1 N5 -87.19(13) . . . . ?
Si2 N2 Zr1 N5 93.59(12) . . . . ?
C3 N2 Zr1 N3 69.36(13) . . . . ?
Si2 N2 Zr1 N3 -109.86(12) . . . . ?
C3 N2 Zr1 Cl1 142.40(11) . . . . ?
Si2 N2 Zr1 Cl1 -36.82(13) . . . . ?
C22 N5 Zr1 N4 -98.3(2) . . . . ?
C23 N5 Zr1 N4 100.14(19) . . . . ?
N4 N5 Zr1 N1 124.43(11) . . . . ?
C22 N5 Zr1 N1 26.08(17) . . . . ?
C23 N5 Zr1 N1 -135.43(16) . . . . ?
N4 N5 Zr1 N2 -123.53(11) . . . . ?
C22 N5 Zr1 N2 138.13(17) . . . . ?
C23 N5 Zr1 N2 -23.39(16) . . . . ?
N4 N5 Zr1 N3 -179.48(11) . . . . ?
C22 N5 Zr1 N3 82.2(2) . . . . ?
C23 N5 Zr1 N3 -79.34(19) . . . . ?
N4 N5 Zr1 Cl1 2.58(12) . . . . ?
C22 N5 Zr1 Cl1 -95.77(16) . . . . ?
C23 N5 Zr1 Cl1 102.72(15) . . . . ?
C9 N3 Zr1 N4 0.6(4) . . . . ?
C5 N3 Zr1 N4 -178.6(3) . . . . ?
C9 N3 Zr1 N1 -122.85(15) . . . . ?
C5 N3 Zr1 N1 57.93(12) . . . . ?
C9 N3 Zr1 N2 120.18(15) . . . . ?
C5 N3 Zr1 N2 -59.04(12) . . . . ?
C9 N3 Zr1 N5 178.72(14) . . . . ?
C5 N3 Zr1 N5 -0.50(19) . . . . ?
C9 N3 Zr1 Cl1 -2.98(14) . . . . ?
C5 N3 Zr1 Cl1 177.81(12) . . . . ?
